data_1503754
loop_
_publ_author_name
'Denton, Justin R.'
'Davies, Huw M. L.'

_publ_section_title
;
 Enantioselective reactions of donor/acceptor carbenoids derived from
 alpha-aryl-alpha-diazoketones.
;
_journal_issue 4
_journal_name_full 'Organic letters'
_journal_page_first 787
_journal_page_last 790
_journal_paper_doi 10.1021/ol802614j
_journal_volume 11
_journal_year 2009
_chemical_absolute_configuration ad
_chemical_formula_moiety 'C22 H21 Cl O'
_chemical_formula_sum 'C22 H21 Cl O'
_chemical_formula_weight 336.84
_chemical_name_systematic
;
 ?
;
_space_group_IT_number 4
_symmetry_cell_setting monoclinic
_symmetry_space_group_name_Hall 'P 2yb'
_symmetry_space_group_name_H-M 'P 1 21 1'
_atom_sites_solution_hydrogens geom
_atom_sites_solution_primary direct
_atom_sites_solution_secondary difmap
_audit_creation_method SHELXL-97
_cell_angle_alpha 90.00
_cell_angle_beta 106.092(2)
_cell_angle_gamma 90.00
_cell_formula_units_Z 4
_cell_length_a 16.428(2)
_cell_length_b 6.3139(8)
_cell_length_c 18.813(2)
_cell_measurement_reflns_used 9932
_cell_measurement_temperature 90(1)
_cell_measurement_theta_max 25.65
_cell_measurement_theta_min 2.25
_cell_volume 1874.9(4)
_computing_cell_refinement 'Bruker Saint v7.23A (Bruker, 2005)'
_computing_data_collection 'APEX2 (Bruker, 2004)'
_computing_data_reduction 'Bruker Saint v7.23A (Bruker, 2005)'
_computing_molecular_graphics 'Bruker SHELXTL'
_computing_publication_material 'Bruker SHELXTL'
_computing_structure_refinement 'SHELXL-97 (Sheldrick, 1997)'
_computing_structure_solution 'SHELXS-97 (Sheldrick, 1997)'
_diffrn_ambient_temperature 90(1)
_diffrn_detector_area_resol_mean 8.33
_diffrn_measured_fraction_theta_full 0.999
_diffrn_measured_fraction_theta_max 0.999
_diffrn_measurement_device_type 'Bruker SMART APEX2'
_diffrn_measurement_method '\f and \w scans'
_diffrn_radiation_monochromator graphite
_diffrn_radiation_source 'rotating anode'
_diffrn_radiation_type MoK\a
_diffrn_radiation_wavelength 0.71073
_diffrn_reflns_av_R_equivalents 0.0576
_diffrn_reflns_av_sigmaI/netI 0.0458
_diffrn_reflns_limit_h_max 20
_diffrn_reflns_limit_h_min -20
_diffrn_reflns_limit_k_max 7
_diffrn_reflns_limit_k_min -7
_diffrn_reflns_limit_l_max 22
_diffrn_reflns_limit_l_min -22
_diffrn_reflns_number 28605
_diffrn_reflns_theta_full 25.73
_diffrn_reflns_theta_max 25.73
_diffrn_reflns_theta_min 1.46
_diffrn_source_type 'RIGAKU RU-2000BEH'
_exptl_absorpt_coefficient_mu 0.208
_exptl_absorpt_correction_T_max 0.9897
_exptl_absorpt_correction_T_min 0.9595
_exptl_absorpt_correction_type multi-scan
_exptl_absorpt_process_details '(SADABS 2004/1 Bruker 2004)'
_exptl_crystal_colour colourless
_exptl_crystal_density_diffrn 1.193
_exptl_crystal_density_method 'not measured'
_exptl_crystal_description prism
_exptl_crystal_F_000 712
_exptl_crystal_size_max 0.20
_exptl_crystal_size_mid 0.10
_exptl_crystal_size_min 0.05
_refine_diff_density_max 0.334
_refine_diff_density_min -0.277
_refine_diff_density_rms 0.043
_refine_ls_abs_structure_details 'Flack H D (1983), Acta Cryst. A39, 876-881'
_refine_ls_abs_structure_Flack 0.01(4)
_refine_ls_extinction_coef 0.0046(10)
_refine_ls_extinction_expression Fc^*^=kFc[1+0.001xFc^2^\l^3^/sin(2\q)]^-1/4^
_refine_ls_extinction_method SHELXL
_refine_ls_goodness_of_fit_ref 1.044
_refine_ls_hydrogen_treatment constr
_refine_ls_matrix_type full
_refine_ls_number_parameters 435
_refine_ls_number_reflns 7136
_refine_ls_number_restraints 4
_refine_ls_restrained_S_all 1.058
_refine_ls_R_factor_all 0.0498
_refine_ls_R_factor_gt 0.0342
_refine_ls_shift/su_max 0.000
_refine_ls_shift/su_mean 0.000
_refine_ls_structure_factor_coef Fsqd
_refine_ls_weighting_details 'calc w=1/[\s^2^(Fo^2^)+(0.0469P)^2^+0.1466P] where P=(Fo^2^+2Fc^2^)/3'
_refine_ls_weighting_scheme calc
_refine_ls_wR_factor_gt 0.0816
_refine_ls_wR_factor_ref 0.0899
_reflns_number_gt 6086
_reflns_number_total 7136
_reflns_threshold_expression >2sigma(I)
_cod_data_source_file ol802614j_si_002.cif
_cod_data_source_block Davies022908
_cod_depositor_comments
;
The following automatic conversions were performed:

'_symmetry_cell_setting' value 'Monoclinic' changed to 'monoclinic'
according to /home/saulius/struct/CIF-dictionaries/cif_core.dic
dictionary named 'cif_core.dic' version 2.4.2 from 2011-04-26.

Automatic conversion script
Id: cif_fix_values 1715 2011-07-08 13:25:40Z adriana 
;
_cod_original_cell_volume 1875.0(4)
_cod_original_sg_symbol_H-M 'P 21'
_cod_database_code 1503754

loop_
_symmetry_equiv_pos_as_xyz
'x, y, z'
'-x, y+1/2, -z'

loop_
_atom_site_label
_atom_site_type_symbol
_atom_site_fract_x
_atom_site_fract_y
_atom_site_fract_z
_atom_site_U_iso_or_equiv
_atom_site_adp_type
_atom_site_occupancy
_atom_site_symmetry_multiplicity
_atom_site_calc_flag
_atom_site_refinement_flags
_atom_site_disorder_assembly
_atom_site_disorder_group
Cl2 Cl 0.67999(3) 1.02170(9) 0.33858(3) 0.03641(14) Uani 1 1 d . . .
Cl1 Cl -0.14438(3) 0.74981(9) 0.30812(3) 0.03803(15) Uani 1 1 d . . .
C32 C 0.52414(13) 0.9342(3) 0.24953(12) 0.0286(5) Uani 1 1 d . . .
H32 H 0.5245 1.0748 0.2316 0.034 Uiso 1 1 calc R . .
C36 C 0.45327(12) 0.5976(3) 0.24694(11) 0.0236(4) Uani 1 1 d . . .
C47 C 0.46244(14) 0.3529(3) 0.12388(11) 0.0318(5) Uani 1 1 d . . .
C34 C 0.59345(13) 0.6519(3) 0.32941(11) 0.0273(5) Uani 1 1 d . . .
H34 H 0.6412 0.5996 0.3662 0.033 Uiso 1 1 calc R . .
C33 C 0.59306(12) 0.8565(3) 0.30358(11) 0.0253(4) Uani 1 1 d . . .
C37 C 0.38045(12) 0.4538(3) 0.21236(12) 0.0277(5) Uani 1 1 d . . .
C35 C 0.52372(11) 0.5234(3) 0.30139(10) 0.0241(4) Uani 1 1 d . . .
H35 H 0.5237 0.3828 0.3194 0.029 Uiso 1 1 calc R . .
C31 C 0.45488(13) 0.8045(3) 0.22206(12) 0.0293(5) Uani 1 1 d . . .
H31 H 0.4073 0.8578 0.1853 0.035 Uiso 1 1 calc R . .
C46 C 0.38762(13) 0.3214(3) 0.14864(12) 0.0309(5) Uani 1 1 d . . .
C48 C 0.52747(17) 0.3825(4) 0.10865(12) 0.0394(6) Uani 1 1 d . A .
C40 C 0.35102(13) 0.3835(4) 0.34096(13) 0.0338(5) Uani 1 1 d . . .
C39 C 0.32706(12) 0.3531(4) 0.25939(13) 0.0331(5) Uani 1 1 d . . .
H39 H 0.3050 0.2085 0.2427 0.040 Uiso 1 1 calc R . .
C41 C 0.33780(14) 0.5724(4) 0.37363(13) 0.0372(5) Uani 1 1 d . . .
H41 H 0.3118 0.6877 0.3434 0.045 Uiso 1 1 calc R . .
C45 C 0.38758(13) 0.2153(4) 0.38673(14) 0.0397(6) Uani 1 1 d . . .
H45 H 0.3961 0.0839 0.3652 0.048 Uiso 1 1 calc R . .
C44 C 0.41171(14) 0.2366(5) 0.46293(15) 0.0459(6) Uani 1 1 d . . .
H44 H 0.4370 0.1208 0.4934 0.055 Uiso 1 1 calc R . .
C38 C 0.29027(12) 0.5245(4) 0.20623(12) 0.0350(5) Uani 1 1 d . . .
H38A H 0.2824 0.6649 0.2268 0.042 Uiso 1 1 calc R . .
H38B H 0.2457 0.4850 0.1609 0.042 Uiso 1 1 calc R . .
C49 C 0.6114(2) 0.4140(4) 0.09427(18) 0.0654(10) Uani 1 1 d D . .
C42 C 0.36211(15) 0.5952(4) 0.45008(14) 0.0443(6) Uani 1 1 d . . .
H42 H 0.3535 0.7260 0.4719 0.053 Uiso 1 1 calc R . .
C43 C 0.39901(15) 0.4260(5) 0.49452(15) 0.0463(6) Uani 1 1 d . . .
H43 H 0.4155 0.4409 0.5468 0.056 Uiso 1 1 calc R . .
C50A C 0.6705(3) 0.2022(8) 0.1247(3) 0.0406(5) Uani 0.515(3) 1 d PD A 1
H50A H 0.6716 0.1745 0.1762 0.061 Uiso 0.515(3) 1 calc PR A 1
H50B H 0.7284 0.2275 0.1218 0.061 Uiso 0.515(3) 1 calc PR A 1
H50C H 0.6466 0.0795 0.0942 0.061 Uiso 0.515(3) 1 calc PR A 1
C52A C 0.6148(3) 0.4456(9) 0.0202(3) 0.0406(5) Uani 0.515(3) 1 d P A 1
H52A H 0.6738 0.4672 0.0198 0.061 Uiso 0.515(3) 1 calc PR A 1
H52B H 0.5812 0.5705 -0.0007 0.061 Uiso 0.515(3) 1 calc PR A 1
H52C H 0.5918 0.3208 -0.0096 0.061 Uiso 0.515(3) 1 calc PR A 1
C51A C 0.6677(3) 0.5833(8) 0.1512(3) 0.0406(5) Uani 0.515(3) 1 d P A 1
H51A H 0.6625 0.5560 0.2010 0.061 Uiso 0.515(3) 1 calc PR A 1
H51B H 0.6476 0.7268 0.1358 0.061 Uiso 0.515(3) 1 calc PR A 1
H51C H 0.7272 0.5700 0.1513 0.061 Uiso 0.515(3) 1 calc PR A 1
C50B C 0.6695(3) 0.3126(10) 0.1366(3) 0.0406(5) Uani 0.485(3) 1 d P A 2
H50D H 0.7228 0.3421 0.1248 0.061 Uiso 0.485(3) 1 calc PR A 2
H50E H 0.6570 0.1608 0.1308 0.061 Uiso 0.485(3) 1 calc PR A 2
H50F H 0.6747 0.3548 0.1878 0.061 Uiso 0.485(3) 1 calc PR A 2
C52B C 0.5834(3) 0.3722(10) 0.0031(3) 0.0406(5) Uani 0.485(3) 1 d P A 2
H52D H 0.5389 0.4728 -0.0212 0.061 Uiso 0.485(3) 1 calc PR A 2
H52E H 0.5620 0.2273 -0.0073 0.061 Uiso 0.485(3) 1 calc PR A 2
H52F H 0.6327 0.3921 -0.0159 0.061 Uiso 0.485(3) 1 calc PR A 2
C51B C 0.6124(3) 0.6779(8) 0.0930(3) 0.0406(5) Uani 0.485(3) 1 d P A 2
H51D H 0.5614 0.7297 0.0566 0.061 Uiso 0.485(3) 1 calc PR A 2
H51E H 0.6627 0.7271 0.0795 0.061 Uiso 0.485(3) 1 calc PR A 2
H51F H 0.6138 0.7322 0.1421 0.061 Uiso 0.485(3) 1 calc PR A 2
O2 O 0.33275(9) 0.1931(2) 0.11805(9) 0.0388(4) Uani 1 1 d . . .
C2 C -0.00456(13) 0.6581(3) 0.26473(12) 0.0296(5) Uani 1 1 d . . .
H2 H 0.0134 0.7983 0.2796 0.035 Uiso 1 1 calc R . .
C5 C -0.05708(12) 0.2473(4) 0.22321(11) 0.0268(4) Uani 1 1 d . . .
H5 H -0.0751 0.1066 0.2093 0.032 Uiso 1 1 calc R . .
C1 C 0.04512(12) 0.5262(4) 0.23469(11) 0.0267(4) Uani 1 1 d . . .
H1 H 0.0971 0.5774 0.2285 0.032 Uiso 1 1 calc R . .
C6 C 0.01946(12) 0.3197(3) 0.21353(10) 0.0230(4) Uani 1 1 d . . .
C4 C -0.10720(12) 0.3783(4) 0.25284(11) 0.0279(5) Uani 1 1 d . . .
H4 H -0.1592 0.3279 0.2594 0.033 Uiso 1 1 calc R . .
C17 C 0.14251(12) 0.0870(3) 0.32014(12) 0.0272(5) Uani 1 1 d . . .
C18 C 0.13960(12) 0.1135(3) 0.38236(12) 0.0272(5) Uani 1 1 d . . .
C12 C -0.18334(14) -0.1137(4) 0.02903(13) 0.0372(6) Uani 1 1 d . . .
H12 H -0.2172 -0.2364 0.0276 0.045 Uiso 1 1 calc R . .
C21 C 0.14376(15) 0.3854(4) 0.47542(14) 0.0379(5) Uani 1 1 d . . .
H21B H 0.1999 0.4319 0.4732 0.057 Uiso 1 1 calc R . .
H21A H 0.1378 0.4121 0.5250 0.057 Uiso 1 1 calc R . .
H21C H 0.1001 0.4641 0.4389 0.057 Uiso 1 1 calc R . .
C16 C 0.14182(12) 0.0554(3) 0.24384(11) 0.0258(4) Uani 1 1 d . . .
C19 C 0.13352(13) 0.1468(4) 0.45831(12) 0.0291(5) Uani 1 1 d . . .
C9 C 0.04352(12) 0.0510(3) 0.11294(10) 0.0263(4) Uani 1 1 d . . .
H9 H 0.0694 -0.0926 0.1136 0.032 Uiso 1 1 calc R . .
C15 C -0.08408(12) 0.2428(4) 0.03237(11) 0.0297(5) Uani 1 1 d . . .
H15 H -0.0503 0.3652 0.0330 0.036 Uiso 1 1 calc R . .
C3 C -0.08064(12) 0.5820(3) 0.27268(11) 0.0271(4) Uani 1 1 d . . .
C20 C 0.20297(14) 0.0203(5) 0.51221(12) 0.0392(5) Uani 1 1 d . . .
H20C H 0.1948 -0.1310 0.5008 0.059 Uiso 1 1 calc R . .
H20B H 0.2003 0.0459 0.5629 0.059 Uiso 1 1 calc R . .
H20A H 0.2584 0.0647 0.5075 0.059 Uiso 1 1 calc R . .
C22 C 0.04609(13) 0.0713(4) 0.46193(13) 0.0391(6) Uani 1 1 d . . .
H22C H 0.0020 0.1519 0.4265 0.059 Uiso 1 1 calc R . .
H22A H 0.0407 0.0934 0.5120 0.059 Uiso 1 1 calc R . .
H22B H 0.0397 -0.0797 0.4496 0.059 Uiso 1 1 calc R . .
C11 C -0.09803(14) -0.1176(4) 0.06722(12) 0.0321(5) Uani 1 1 d . . .
H11 H -0.0737 -0.2434 0.0919 0.039 Uiso 1 1 calc R . .
C7 C 0.07638(12) 0.1750(3) 0.18647(11) 0.0235(4) Uani 1 1 d . . .
C10 C -0.04755(12) 0.0616(3) 0.06979(11) 0.0266(4) Uani 1 1 d . . .
C8 C 0.10449(12) 0.2286(4) 0.11810(11) 0.0276(4) Uani 1 1 d . . .
H8A H 0.0828 0.3613 0.0916 0.033 Uiso 1 1 calc R . .
H8B H 0.1633 0.1921 0.1187 0.033 Uiso 1 1 calc R . .
C14 C -0.16971(13) 0.2469(4) -0.00610(12) 0.0358(5) Uani 1 1 d . . .
H14 H -0.1941 0.3714 -0.0316 0.043 Uiso 1 1 calc R . .
C13 C -0.21918(13) 0.0689(4) -0.00700(13) 0.0395(6) Uani 1 1 d . . .
H13 H -0.2778 0.0721 -0.0324 0.047 Uiso 1 1 calc R . .
O1 O 0.19173(9) -0.0658(2) 0.22738(8) 0.0326(3) Uani 1 1 d . . .

loop_
_atom_site_aniso_label
_atom_site_aniso_U_11
_atom_site_aniso_U_22
_atom_site_aniso_U_33
_atom_site_aniso_U_23
_atom_site_aniso_U_13
_atom_site_aniso_U_12
Cl2 0.0265(2) 0.0331(3) 0.0439(3) -0.0024(3) 0.0003(2) -0.0058(2)
Cl1 0.0364(3) 0.0368(3) 0.0428(3) -0.0022(3) 0.0143(2) 0.0078(2)
C32 0.0327(11) 0.0200(10) 0.0296(12) 0.0016(9) 0.0028(9) 0.0014(9)
C36 0.0234(9) 0.0217(9) 0.0232(10) -0.0008(8) 0.0025(8) 0.0020(8)
C47 0.0457(13) 0.0226(11) 0.0219(11) 0.0000(9) 0.0005(10) -0.0022(10)
C34 0.0217(9) 0.0318(11) 0.0242(11) 0.0018(9) -0.0008(8) 0.0033(8)
C33 0.0218(9) 0.0276(11) 0.0245(11) -0.0043(9) 0.0029(8) -0.0018(9)
C37 0.0221(10) 0.0214(10) 0.0322(12) 0.0044(8) -0.0045(8) 0.0051(8)
C35 0.0242(9) 0.0220(9) 0.0245(10) 0.0024(9) 0.0039(8) 0.0019(9)
C31 0.0273(10) 0.0243(11) 0.0292(12) 0.0032(9) -0.0041(9) 0.0060(8)
C46 0.0287(11) 0.0207(10) 0.0323(12) 0.0037(9) -0.0098(9) 0.0065(9)
C48 0.0660(16) 0.0275(12) 0.0253(12) -0.0034(10) 0.0137(11) -0.0112(11)
C40 0.0206(10) 0.0334(12) 0.0463(14) 0.0068(11) 0.0075(9) -0.0022(9)
C39 0.0205(10) 0.0259(11) 0.0483(14) 0.0020(10) 0.0021(9) -0.0016(9)
C41 0.0316(11) 0.0355(13) 0.0445(14) 0.0061(11) 0.0107(10) -0.0020(10)
C45 0.0286(11) 0.0362(13) 0.0544(16) 0.0118(12) 0.0115(10) 0.0012(10)
C44 0.0339(12) 0.0513(15) 0.0522(16) 0.0217(14) 0.0116(11) 0.0010(12)
C38 0.0205(9) 0.0293(11) 0.0468(13) -0.0017(11) -0.0044(9) 0.0049(10)
C49 0.103(2) 0.0457(16) 0.074(2) -0.0262(16) 0.068(2) -0.0380(18)
C42 0.0421(13) 0.0469(14) 0.0460(15) 0.0022(12) 0.0159(11) -0.0017(12)
C43 0.0363(13) 0.0603(17) 0.0450(15) 0.0150(14) 0.0156(11) -0.0055(13)
C50A 0.0387(10) 0.0401(14) 0.0443(12) 0.0001(11) 0.0138(9) -0.0048(10)
C52A 0.0387(10) 0.0401(14) 0.0443(12) 0.0001(11) 0.0138(9) -0.0048(10)
C51A 0.0387(10) 0.0401(14) 0.0443(12) 0.0001(11) 0.0138(9) -0.0048(10)
C50B 0.0387(10) 0.0401(14) 0.0443(12) 0.0001(11) 0.0138(9) -0.0048(10)
C52B 0.0387(10) 0.0401(14) 0.0443(12) 0.0001(11) 0.0138(9) -0.0048(10)
C51B 0.0387(10) 0.0401(14) 0.0443(12) 0.0001(11) 0.0138(9) -0.0048(10)
O2 0.0286(8) 0.0276(8) 0.0472(10) -0.0060(7) -0.0110(7) 0.0037(7)
C2 0.0315(11) 0.0230(10) 0.0314(12) -0.0033(9) 0.0040(9) -0.0019(9)
C5 0.0269(10) 0.0255(10) 0.0254(11) -0.0017(9) 0.0031(8) -0.0033(9)
C1 0.0245(9) 0.0267(10) 0.0269(11) 0.0016(10) 0.0037(8) -0.0041(9)
C6 0.0233(9) 0.0262(10) 0.0162(10) 0.0018(8) -0.0001(7) -0.0020(8)
C4 0.0215(10) 0.0363(12) 0.0235(11) 0.0009(9) 0.0024(8) -0.0031(9)
C17 0.0228(9) 0.0265(11) 0.0285(12) 0.0007(9) 0.0008(8) -0.0006(8)
C18 0.0190(9) 0.0276(11) 0.0305(13) 0.0010(9) -0.0008(8) -0.0036(8)
C12 0.0341(12) 0.0409(13) 0.0406(13) -0.0205(11) 0.0170(10) -0.0166(10)
C21 0.0397(12) 0.0369(13) 0.0376(13) -0.0095(11) 0.0116(10) -0.0066(10)
C16 0.0252(10) 0.0222(11) 0.0279(11) -0.0043(9) 0.0039(8) -0.0048(9)
C19 0.0254(10) 0.0349(12) 0.0250(11) -0.0017(9) 0.0038(8) -0.0022(9)
C9 0.0301(10) 0.0268(11) 0.0215(10) -0.0028(9) 0.0063(8) -0.0029(9)
C15 0.0272(10) 0.0334(12) 0.0278(11) -0.0087(10) 0.0064(8) -0.0064(10)
C3 0.0247(10) 0.0308(11) 0.0237(10) 0.0013(9) 0.0034(8) 0.0053(9)
C20 0.0362(11) 0.0494(14) 0.0276(12) -0.0016(12) 0.0012(9) 0.0037(12)
C22 0.0332(11) 0.0469(15) 0.0387(13) -0.0049(11) 0.0123(10) -0.0085(11)
C11 0.0370(11) 0.0334(12) 0.0276(12) -0.0081(10) 0.0117(9) -0.0087(10)
C7 0.0247(9) 0.0226(10) 0.0217(10) -0.0007(8) 0.0040(8) -0.0045(8)
C10 0.0278(10) 0.0314(12) 0.0212(10) -0.0077(9) 0.0079(8) -0.0084(9)
C8 0.0253(10) 0.0316(11) 0.0252(11) -0.0015(9) 0.0057(8) -0.0038(9)
C14 0.0293(11) 0.0401(12) 0.0352(12) -0.0099(11) 0.0044(9) 0.0005(11)
C13 0.0238(10) 0.0487(15) 0.0441(14) -0.0219(12) 0.0063(9) -0.0056(11)
O1 0.0335(8) 0.0279(8) 0.0343(9) -0.0028(7) 0.0060(7) 0.0046(7)

loop_
_atom_type_symbol
_atom_type_description
_atom_type_scat_dispersion_real
_atom_type_scat_dispersion_imag
_atom_type_scat_source
C C 0.0033 0.0016 'International Tables Vol C Tables 4.2.6.8 and 6.1.1.4'
H H 0.0000 0.0000 'International Tables Vol C Tables 4.2.6.8 and 6.1.1.4'
O O 0.0106 0.0060 'International Tables Vol C Tables 4.2.6.8 and 6.1.1.4'
Cl Cl 0.1484 0.1585 'International Tables Vol C Tables 4.2.6.8 and 6.1.1.4'

loop_
_geom_angle_atom_site_label_1
_geom_angle_atom_site_label_2
_geom_angle_atom_site_label_3
_geom_angle
C31 C32 C33 119.05(19)
C31 C32 H32 120.5
C33 C32 H32 120.5
C31 C36 C35 118.23(19)
C31 C36 C37 120.69(17)
C35 C36 C37 120.95(18)
C48 C47 C46 175.2(2)
C33 C34 C35 119.50(19)
C33 C34 H34 120.2
C35 C34 H34 120.2
C34 C33 C32 120.89(19)
C34 C33 Cl2 120.25(16)
C32 C33 Cl2 118.86(16)
C46 C37 C36 117.16(18)
C46 C37 C38 113.31(17)
C36 C37 C38 119.91(18)
C46 C37 C39 114.40(18)
C36 C37 C39 120.82(18)
C38 C37 C39 57.90(14)
C34 C35 C36 120.9(2)
C34 C35 H35 119.6
C36 C35 H35 119.6
C32 C31 C36 121.46(19)
C32 C31 H31 119.3
C36 C31 H31 119.3
O2 C46 C47 121.2(2)
O2 C46 C37 122.3(2)
C47 C46 C37 116.48(18)
C47 C48 C49 176.4(3)
C41 C40 C45 118.4(2)
C41 C40 C39 122.7(2)
C45 C40 C39 119.0(2)
C38 C39 C40 122.9(2)
C38 C39 C37 60.23(14)
C40 C39 C37 120.52(17)
C38 C39 H39 114.2
C40 C39 H39 114.2
C37 C39 H39 114.2
C40 C41 C42 120.8(2)
C40 C41 H41 119.6
C42 C41 H41 119.6
C44 C45 C40 121.1(3)
C44 C45 H45 119.4
C40 C45 H45 119.4
C43 C44 C45 119.8(2)
C43 C44 H44 120.1
C45 C44 H44 120.1
C39 C38 C37 61.87(14)
C39 C38 H38A 117.6
C37 C38 H38A 117.6
C39 C38 H38B 117.6
C37 C38 H38B 117.6
H38A C38 H38B 114.7
C50B C49 C52A 118.0(4)
C50B C49 C48 113.6(3)
C52A C49 C48 119.1(3)
C50B C49 C51A 73.6(4)
C52A C49 C51A 112.7(3)
C48 C49 C51A 111.0(2)
C50B C49 C51B 121.1(4)
C52A C49 C51B 81.0(3)
C48 C49 C51B 98.6(3)
C51A C49 C51B 48.7(3)
C50B C49 C52B 121.6(4)
C48 C49 C52B 99.2(3)
C51A C49 C52B 137.0(3)
C51B C49 C52B 98.3(3)
C52A C49 C50A 105.8(3)
C48 C49 C50A 108.2(2)
C51A C49 C50A 97.6(3)
C51B C49 C50A 143.5(4)
C52B C49 C50A 101.3(3)
C41 C42 C43 119.7(3)
C41 C42 H42 120.1
C43 C42 H42 120.1
C44 C43 C42 120.1(2)
C44 C43 H43 119.9
C42 C43 H43 119.9
C49 C50A H50A 109.5
C49 C50A H50B 109.5
H50A C50A H50B 109.5
C49 C50A H50C 109.5
H50A C50A H50C 109.5
H50B C50A H50C 109.5
C49 C52A H52A 109.5
C49 C52A H52B 109.5
H52A C52A H52B 109.5
C49 C52A H52C 109.5
H52A C52A H52C 109.5
H52B C52A H52C 109.5
C49 C51A H51A 109.5
C49 C51A H51B 109.5
H51A C51A H51B 109.5
C49 C51A H51C 109.5
H51A C51A H51C 109.5
H51B C51A H51C 109.5
C49 C50B H50D 109.5
C49 C50B H50E 109.5
H50D C50B H50E 109.5
C49 C50B H50F 109.5
H50D C50B H50F 109.5
H50E C50B H50F 109.5
C49 C52B H52D 109.5
C49 C52B H52E 109.5
H52D C52B H52E 109.5
C49 C52B H52F 109.5
H52D C52B H52F 109.5
H52E C52B H52F 109.5
C49 C51B H51D 109.5
C49 C51B H51E 109.5
H51D C51B H51E 109.5
C49 C51B H51F 109.5
H51D C51B H51F 109.5
H51E C51B H51F 109.5
C3 C2 C1 119.01(19)
C3 C2 H2 120.5
C1 C2 H2 120.5
C4 C5 C6 120.9(2)
C4 C5 H5 119.6
C6 C5 H5 119.6
C2 C1 C6 120.73(18)
C2 C1 H1 119.6
C6 C1 H1 119.6
C1 C6 C5 118.73(19)
C1 C6 C7 120.06(17)
C5 C6 C7 121.05(18)
C3 C4 C5 119.14(18)
C3 C4 H4 120.4
C5 C4 H4 120.4
C18 C17 C16 177.4(2)
C17 C18 C19 178.5(2)
C13 C12 C11 120.1(2)
C13 C12 H12 120.0
C11 C12 H12 120.0
C19 C21 H21B 109.5
C19 C21 H21A 109.5
H21B C21 H21A 109.5
C19 C21 H21C 109.5
H21B C21 H21C 109.5
H21A C21 H21C 109.5
O1 C16 C17 121.09(18)
O1 C16 C7 122.04(18)
C17 C16 C7 116.87(17)
C18 C19 C20 109.29(18)
C18 C19 C22 108.33(17)
C20 C19 C22 110.19(19)
C18 C19 C21 108.01(18)
C20 C19 C21 110.8(2)
C22 C19 C21 110.15(19)
C8 C9 C10 123.83(18)
C8 C9 C7 59.99(13)
C10 C9 C7 120.75(17)
C8 C9 H9 113.9
C10 C9 H9 113.9
C7 C9 H9 113.9
C10 C15 C14 120.7(2)
C10 C15 H15 119.6
C14 C15 H15 119.6
C4 C3 C2 121.50(19)
C4 C3 Cl1 119.46(15)
C2 C3 Cl1 119.04(16)
C19 C20 H20C 109.5
C19 C20 H20B 109.5
H20C C20 H20B 109.5
C19 C20 H20A 109.5
H20C C20 H20A 109.5
H20B C20 H20A 109.5
C19 C22 H22C 109.5
C19 C22 H22A 109.5
H22C C22 H22A 109.5
C19 C22 H22B 109.5
H22C C22 H22B 109.5
H22A C22 H22B 109.5
C12 C11 C10 120.6(2)
C12 C11 H11 119.7
C10 C11 H11 119.7
C6 C7 C16 117.02(17)
C6 C7 C8 121.20(17)
C16 C7 C8 113.31(16)
C6 C7 C9 121.11(16)
C16 C7 C9 113.00(17)
C8 C7 C9 57.97(13)
C15 C10 C11 118.75(18)
C15 C10 C9 122.65(18)
C11 C10 C9 118.6(2)
C9 C8 C7 62.04(13)
C9 C8 H8A 117.6
C7 C8 H8A 117.6
C9 C8 H8B 117.6
C7 C8 H8B 117.6
H8A C8 H8B 114.7
C13 C14 C15 119.7(2)
C13 C14 H14 120.1
C15 C14 H14 120.1
C12 C13 C14 120.1(2)
C12 C13 H13 119.9
C14 C13 H13 119.9

loop_
_geom_bond_atom_site_label_1
_geom_bond_atom_site_label_2
_geom_bond_distance
Cl2 C33 1.743(2)
Cl1 C3 1.746(2)
C32 C31 1.381(3)
C32 C33 1.385(3)
C32 H32 0.9500
C36 C31 1.390(3)
C36 C35 1.397(3)
C36 C37 1.499(3)
C47 C48 1.195(3)
C47 C46 1.444(3)
C34 C33 1.380(3)
C34 C35 1.383(3)
C34 H34 0.9500
C37 C46 1.493(3)
C37 C38 1.521(3)
C37 C39 1.545(3)
C35 H35 0.9500
C31 H31 0.9500
C46 O2 1.230(3)
C48 C49 1.490(4)
C40 C41 1.386(3)
C40 C45 1.394(3)
C40 C39 1.487(3)
C39 C38 1.484(3)
C39 H39 1.0000
C41 C42 1.389(4)
C41 H41 0.9500
C45 C44 1.384(4)
C45 H45 0.9500
C44 C43 1.377(4)
C44 H44 0.9500
C38 H38A 0.9900
C38 H38B 0.9900
C49 C50B 1.239(7)
C49 C52A 1.425(6)
C49 C51A 1.610(5)
C49 C51B 1.667(5)
C49 C52B 1.670(6)
C49 C50A 1.659(4)
C42 C43 1.388(4)
C42 H42 0.9500
C43 H43 0.9500
C50A H50A 0.9800
C50A H50B 0.9800
C50A H50C 0.9800
C52A H52A 0.9800
C52A H52B 0.9800
C52A H52C 0.9800
C51A H51A 0.9800
C51A H51B 0.9800
C51A H51C 0.9800
C50B H50D 0.9800
C50B H50E 0.9800
C50B H50F 0.9800
C52B H52D 0.9800
C52B H52E 0.9800
C52B H52F 0.9800
C51B H51D 0.9800
C51B H51E 0.9800
C51B H51F 0.9800
C2 C3 1.385(3)
C2 C1 1.391(3)
C2 H2 0.9500
C5 C4 1.388(3)
C5 C6 1.396(3)
C5 H5 0.9500
C1 C6 1.394(3)
C1 H1 0.9500
C6 C7 1.494(3)
C4 C3 1.377(3)
C4 H4 0.9500
C17 C18 1.196(3)
C17 C16 1.446(3)
C18 C19 1.475(3)
C12 C13 1.383(4)
C12 C11 1.387(3)
C12 H12 0.9500
C21 C19 1.540(3)
C21 H21B 0.9800
C21 H21A 0.9800
C21 H21C 0.9800
C16 O1 1.222(2)
C16 C7 1.499(3)
C19 C20 1.525(3)
C19 C22 1.533(3)
C9 C8 1.488(3)
C9 C10 1.493(3)
C9 C7 1.551(3)
C9 H9 1.0000
C15 C10 1.389(3)
C15 C14 1.392(3)
C15 H15 0.9500
C20 H20C 0.9800
C20 H20B 0.9800
C20 H20A 0.9800
C22 H22C 0.9800
C22 H22A 0.9800
C22 H22B 0.9800
C11 C10 1.396(3)
C11 H11 0.9500
C7 C8 1.520(3)
C8 H8A 0.9900
C8 H8B 0.9900
C14 C13 1.384(3)
C14 H14 0.9500
C13 H13 0.9500

loop_
_geom_torsion_atom_site_label_1
_geom_torsion_atom_site_label_2
_geom_torsion_atom_site_label_3
_geom_torsion_atom_site_label_4
_geom_torsion
C35 C34 C33 C32 -0.6(3)
C35 C34 C33 Cl2 179.58(15)
C31 C32 C33 C34 0.7(3)
C31 C32 C33 Cl2 -179.50(16)
C31 C36 C37 C46 90.7(2)
C35 C36 C37 C46 -84.9(2)
C31 C36 C37 C38 -53.2(3)
C35 C36 C37 C38 131.2(2)
C31 C36 C37 C39 -121.4(2)
C35 C36 C37 C39 62.9(3)
C33 C34 C35 C36 0.5(3)
C31 C36 C35 C34 -0.4(3)
C37 C36 C35 C34 175.31(19)
C33 C32 C31 C36 -0.6(3)
C35 C36 C31 C32 0.5(3)
C37 C36 C31 C32 -175.2(2)
C36 C37 C46 O2 177.45(18)
C38 C37 C46 O2 -36.3(3)
C39 C37 C46 O2 27.6(3)
C36 C37 C46 C47 -3.1(3)
C38 C37 C46 C47 143.08(19)
C39 C37 C46 C47 -153.02(17)
C41 C40 C39 C38 2.5(3)
C45 C40 C39 C38 -178.07(19)
C41 C40 C39 C37 74.8(3)
C45 C40 C39 C37 -105.8(2)
C46 C37 C39 C38 -103.20(19)
C36 C37 C39 C38 108.1(2)
C46 C37 C39 C40 143.92(19)
C36 C37 C39 C40 -4.8(3)
C38 C37 C39 C40 -112.9(2)
C45 C40 C41 C42 1.4(3)
C39 C40 C41 C42 -179.2(2)
C41 C40 C45 C44 -1.2(3)
C39 C40 C45 C44 179.35(19)
C40 C45 C44 C43 0.5(3)
C40 C39 C38 C37 109.1(2)
C46 C37 C38 C39 105.1(2)
C36 C37 C38 C39 -109.7(2)
C40 C41 C42 C43 -0.9(3)
C45 C44 C43 C42 0.0(3)
C41 C42 C43 C44 0.2(4)
C3 C2 C1 C6 -0.7(3)
C2 C1 C6 C5 -0.1(3)
C2 C1 C6 C7 -175.58(18)
C4 C5 C6 C1 0.4(3)
C4 C5 C6 C7 175.82(18)
C6 C5 C4 C3 0.1(3)
C5 C4 C3 C2 -0.9(3)
C5 C4 C3 Cl1 178.60(15)
C1 C2 C3 C4 1.2(3)
C1 C2 C3 Cl1 -178.33(16)
C13 C12 C11 C10 0.0(3)
C1 C6 C7 C16 85.4(2)
C5 C6 C7 C16 -89.9(2)
C1 C6 C7 C8 -60.5(3)
C5 C6 C7 C8 124.2(2)
C1 C6 C7 C9 -129.5(2)
C5 C6 C7 C9 55.2(3)
O1 C16 C7 C6 -179.53(17)
C17 C16 C7 C6 1.5(3)
O1 C16 C7 C8 -31.0(3)
C17 C16 C7 C8 150.04(17)
O1 C16 C7 C9 32.6(3)
C17 C16 C7 C9 -146.35(17)
C8 C9 C7 C6 109.6(2)
C10 C9 C7 C6 -4.2(3)
C8 C9 C7 C16 -103.98(19)
C10 C9 C7 C16 142.17(19)
C10 C9 C7 C8 -113.9(2)
C14 C15 C10 C11 0.9(3)
C14 C15 C10 C9 -178.81(19)
C12 C11 C10 C15 -1.0(3)
C12 C11 C10 C9 178.72(18)
C8 C9 C10 C15 -2.2(3)
C7 C9 C10 C15 70.2(3)
C8 C9 C10 C11 178.06(18)
C7 C9 C10 C11 -109.5(2)
C10 C9 C8 C7 108.9(2)
C6 C7 C8 C9 -109.5(2)
C16 C7 C8 C9 103.43(19)
C10 C15 C14 C13 0.2(3)
C11 C12 C13 C14 1.1(3)
C15 C14 C13 C12 -1.2(3)
